data_4000882
loop_
_publ_author_name
'Vilminot, Serge'
'Baker, Peter J.'
'Blundell, Stephen J.'
'Sugano, Tadashi'
'Andr\'e, Gilles'
'Kurmoo, Mohamedally'

_publ_section_title
;
 Giant Magnetic Hardness in the Synthetic Mineral Ferrimagnet
 K2CoII3(OH)2(SO4)3(H2O)2
;
_journal_issue 13
_journal_name_full 'Chemistry of Materials'
_journal_page_first 4090
_journal_paper_doi 10.1021/cm1009515
_journal_volume 22
_journal_year 2010
_chemical_formula_moiety 'Co3 H6 O16 S3, 2(K)'
_chemical_formula_sum 'Co3 H6 K2 O16 S3'
_chemical_formula_weight 613.22
_chemical_name_systematic
;

 ?

;
_space_group_IT_number 36
_symmetry_cell_setting orthorhombic
_symmetry_space_group_name_Hall 'C 2c -2'
_symmetry_space_group_name_H-M 'C m c 21'
_atom_sites_solution_hydrogens geom
_atom_sites_solution_primary direct
_atom_sites_solution_secondary difmap
_audit_creation_method SHELXL-97
_cell_angle_alpha 90.00
_cell_angle_beta 90.00
_cell_angle_gamma 90.00
_cell_formula_units_Z 4
_cell_length_a 17.8638(12)
_cell_length_b 7.5480(7)
_cell_length_c 9.7506(7)
_cell_measurement_reflns_used 1432
_cell_measurement_temperature 173(2)
_cell_measurement_theta_max 27.38
_cell_measurement_theta_min 2.93
_cell_volume 1314.73(18)
_computing_cell_refinement 'Bruker SMART'
_computing_data_collection 'Bruker SMART'
_computing_data_reduction 'Bruker SAINT'
_computing_molecular_graphics 'Bruker SHELXTL'
_computing_publication_material 'Bruker SHELXTL'
_computing_structure_refinement 'SHELXL-97 (Sheldrick, 1997)'
_computing_structure_solution 'SHELXS-97 (Sheldrick, 1990)'
_diffrn_ambient_temperature 173(2)
_diffrn_measured_fraction_theta_full 0.947
_diffrn_measured_fraction_theta_max 0.947
_diffrn_measurement_device_type 'CCD area detector'
_diffrn_measurement_method 'phi and omega scans'
_diffrn_radiation_monochromator graphite
_diffrn_radiation_source 'fine-focus sealed tube'
_diffrn_radiation_type MoK\a
_diffrn_radiation_wavelength 0.71073
_diffrn_reflns_av_R_equivalents 0.0331
_diffrn_reflns_av_sigmaI/netI 0.0515
_diffrn_reflns_limit_h_max 15
_diffrn_reflns_limit_h_min -23
_diffrn_reflns_limit_k_max 9
_diffrn_reflns_limit_k_min -8
_diffrn_reflns_limit_l_max 11
_diffrn_reflns_limit_l_min -12
_diffrn_reflns_number 3283
_diffrn_reflns_theta_full 27.51
_diffrn_reflns_theta_max 27.51
_diffrn_reflns_theta_min 2.93
_exptl_absorpt_coefficient_mu 4.944
_exptl_absorpt_correction_T_max 0.6377
_exptl_absorpt_correction_T_min 0.5658
_exptl_absorpt_correction_type multi-scan
_exptl_absorpt_process_details sadabs
_exptl_crystal_colour red
_exptl_crystal_density_diffrn 3.098
_exptl_crystal_density_meas ?
_exptl_crystal_density_method 'not measured'
_exptl_crystal_description prism
_exptl_crystal_F_000 1204
_exptl_crystal_size_max 0.13
_exptl_crystal_size_mid 0.12
_exptl_crystal_size_min 0.10
_refine_diff_density_max 0.620
_refine_diff_density_min -0.701
_refine_diff_density_rms 0.132
_refine_ls_abs_structure_details 'Flack H D (1983), Acta Cryst. A39, 876-881'
_refine_ls_abs_structure_Flack 0.02(2)
_refine_ls_extinction_coef 0.0039(3)
_refine_ls_extinction_expression Fc^*^=kFc[1+0.001xFc^2^\l^3^/sin(2\q)]^-1/4^
_refine_ls_extinction_method SHELXL
_refine_ls_goodness_of_fit_ref 1.019
_refine_ls_hydrogen_treatment mixed
_refine_ls_matrix_type full
_refine_ls_number_parameters 129
_refine_ls_number_reflns 1386
_refine_ls_number_restraints 5
_refine_ls_restrained_S_all 1.018
_refine_ls_R_factor_all 0.0315
_refine_ls_R_factor_gt 0.0283
_refine_ls_shift/su_max 0.001
_refine_ls_shift/su_mean 0.000
_refine_ls_structure_factor_coef Fsqd
_refine_ls_weighting_details 'calc w=1/[\s^2^(Fo^2^)+(0.0231P)^2^+0.0000P] where P=(Fo^2^+2Fc^2^)/3'
_refine_ls_weighting_scheme calc
_refine_ls_wR_factor_gt 0.0559
_refine_ls_wR_factor_ref 0.0590
_reflns_number_gt 1300
_reflns_number_total 1386
_reflns_threshold_expression >2sigma(I)
_cod_data_source_file cm1009515_si_002.cif
_cod_data_source_block e1392a
_cod_depositor_comments
;
The following automatic conversions were performed:

'_symmetry_cell_setting' value 'Orthorhombic' changed to
'orthorhombic' according to
/home/saulius/struct/CIF-dictionaries/cif_core.dic dictionary named
'cif_core.dic' version 2.4.2 from 2011-04-26.

Automatic conversion script
Id: cif_fix_values 1715 2011-07-08 13:25:40Z adriana 

The following automatic conversions were performed:

'_exptl_crystal_density_meas' value 'none' was changed to '?' - the
value is perceived as not measured.

Automatic conversion script
Id: cif_fix_values 3008 2015-01-20 13:52:24Z robertas 
;
_cod_original_sg_symbol_H-M Cmc2(1)
_cod_database_code 4000882

loop_
_symmetry_equiv_pos_as_xyz
'x, y, z'
'-x, -y, z+1/2'
'x, -y, z+1/2'
'-x, y, z'
'x+1/2, y+1/2, z'
'-x+1/2, -y+1/2, z+1/2'
'x+1/2, -y+1/2, z+1/2'
'-x+1/2, y+1/2, z'

loop_
_atom_site_label
_atom_site_type_symbol
_atom_site_fract_x
_atom_site_fract_y
_atom_site_fract_z
_atom_site_U_iso_or_equiv
_atom_site_adp_type
_atom_site_occupancy
_atom_site_symmetry_multiplicity
_atom_site_calc_flag
_atom_site_refinement_flags
Co2 Co 1.0000 1.19928(13) 0.24174(9) 0.0070(2) Uani 1 2 d S
Co1 Co 0.91438(3) 0.46551(9) 0.52534(6) 0.00759(18) Uani 1 1 d .
K1 K 0.69294(6) 0.45417(15) 0.47870(11) 0.0153(3) Uani 1 1 d .
S1 S 0.82533(5) 0.69625(17) 0.75361(12) 0.0074(3) Uani 1 1 d .
O1 O 0.82389(16) 0.6000(5) 0.6211(3) 0.0107(8) Uani 1 1 d .
O2 O 0.88337(15) 0.8364(5) 0.7479(4) 0.0110(7) Uani 1 1 d .
O3 O 0.75285(16) 0.7815(5) 0.7758(4) 0.0142(8) Uani 1 1 d .
O4 O 0.84000(18) 0.5739(5) 0.8675(3) 0.0138(8) Uani 1 1 d .
S2 S 1.0000 0.8172(3) 0.42007(16) 0.0077(4) Uani 1 2 d S
O5 O 0.93277(17) 0.7051(5) 0.4183(3) 0.0144(8) Uani 1 1 d .
O6 O 1.0000 0.9251(7) 0.2932(4) 0.0088(11) Uani 1 2 d S
O7 O 1.0000 0.9328(7) 0.5418(5) 0.0142(11) Uani 1 2 d S
O10 O 0.87631(18) 0.2342(5) 0.6283(3) 0.0122(8) Uani 1 1 d D
O8 O 1.0000 1.4541(7) 0.1612(5) 0.0089(10) Uani 1 2 d SD
O9 O 1.0000 0.3100(7) 0.4393(5) 0.0093(10) Uani 1 2 d SD
H8 H 1.0000 1.524(7) 0.225(5) 0.006 Uiso 1 2 d SD
H9 H 1.0000 0.207(4) 0.465(7) 0.007 Uiso 1 2 d SD
H10 H 0.908(2) 0.179(7) 0.667(5) 0.013 Uiso 1 1 d D
H10A H 0.842(2) 0.274(7) 0.673(5) 0.013 Uiso 1 1 d D

loop_
_atom_site_aniso_label
_atom_site_aniso_U_11
_atom_site_aniso_U_22
_atom_site_aniso_U_33
_atom_site_aniso_U_23
_atom_site_aniso_U_13
_atom_site_aniso_U_12
Co2 0.0072(4) 0.0090(5) 0.0049(4) 0.0000(4) 0.000 0.000
Co1 0.0066(3) 0.0107(4) 0.0054(3) -0.0008(3) -0.0004(3) -0.0004(2)
K1 0.0168(5) 0.0160(7) 0.0129(6) 0.0001(5) 0.0031(4) 0.0012(4)
S1 0.0069(5) 0.0091(7) 0.0061(5) -0.0001(5) -0.0004(4) 0.0008(4)
O1 0.0115(16) 0.014(2) 0.0061(16) -0.0022(15) 0.0016(13) -0.0006(14)
O2 0.0089(14) 0.011(2) 0.0136(16) 0.0010(17) -0.0012(14) -0.0006(12)
O3 0.0080(14) 0.017(2) 0.0173(19) -0.0065(17) 0.0003(13) 0.0029(14)
O4 0.0124(16) 0.016(2) 0.0129(19) 0.0039(16) -0.0029(14) -0.0033(15)
S2 0.0092(7) 0.0084(10) 0.0054(8) 0.0011(7) 0.000 0.000
O5 0.0142(14) 0.017(2) 0.0123(17) 0.0075(16) -0.0026(14) -0.0094(15)
O6 0.012(2) 0.009(3) 0.006(2) 0.003(2) 0.000 0.000
O7 0.025(2) 0.009(3) 0.009(3) -0.002(2) 0.000 0.000
O10 0.0081(17) 0.018(2) 0.0105(17) 0.0027(16) -0.0020(14) 0.0010(15)
O8 0.012(2) 0.010(3) 0.005(2) -0.004(2) 0.000 0.000
O9 0.007(2) 0.013(3) 0.008(2) 0.001(2) 0.000 0.000

loop_
_atom_type_symbol
_atom_type_description
_atom_type_scat_dispersion_real
_atom_type_scat_dispersion_imag
_atom_type_scat_source
O O 0.0106 0.0060 'International Tables Vol C Tables 4.2.6.8 and 6.1.1.4'
S S 0.1246 0.1234 'International Tables Vol C Tables 4.2.6.8 and 6.1.1.4'
K K 0.2009 0.2494 'International Tables Vol C Tables 4.2.6.8 and 6.1.1.4'
Co Co 0.3494 0.9721 'International Tables Vol C Tables 4.2.6.8 and 6.1.1.4'
H H 0.0000 0.0000 'International Tables Vol C Tables 4.2.6.8 and 6.1.1.4'

loop_
_geom_angle_atom_site_label_1
_geom_angle_atom_site_label_2
_geom_angle_atom_site_label_3
_geom_angle
_geom_angle_site_symmetry_1
_geom_angle_site_symmetry_3
O8 Co2 O9 88.76(19) . 1_565
O8 Co2 O2 97.44(10) . 2_774
O9 Co2 O2 91.42(11) 1_565 2_774
O8 Co2 O2 97.44(10) . 3_574
O9 Co2 O2 91.42(11) 1_565 3_574
O2 Co2 O2 164.9(2) 2_774 3_574
O8 Co2 O6 171.42(18) . .
O9 Co2 O6 99.82(19) 1_565 .
O2 Co2 O6 82.45(10) 2_774 .
O2 Co2 O6 82.45(10) 3_574 .
O8 Co2 O7 94.87(18) . 2_774
O9 Co2 O7 176.4(2) 1_565 2_774
O2 Co2 O7 88.12(10) 2_774 2_774
O2 Co2 O7 88.12(10) 3_574 2_774
O6 Co2 O7 76.55(18) . 2_774
O4 Co1 O9 95.21(14) 3_564 .
O4 Co1 O8 168.36(16) 3_564 2_775
O9 Co1 O8 83.32(14) . 2_775
O4 Co1 O5 81.64(15) 3_564 .
O9 Co1 O5 99.65(17) . .
O8 Co1 O5 87.21(16) 2_775 .
O4 Co1 O1 84.63(12) 3_564 .
O9 Co1 O1 174.49(18) . .
O8 Co1 O1 97.93(13) 2_775 .
O5 Co1 O1 85.79(14) . .
O4 Co1 O10 91.60(14) 3_564 .
O9 Co1 O10 87.86(17) . .
O8 Co1 O10 99.87(16) 2_775 .
O5 Co1 O10 170.28(13) . .
O1 Co1 O10 86.64(15) . .
O4 Co1 K1 43.04(9) 3_564 .
O9 Co1 K1 131.69(10) . .
O8 Co1 K1 142.84(10) 2_775 .
O5 Co1 K1 96.68(9) . .
O1 Co1 K1 45.96(9) . .
O10 Co1 K1 73.65(9) . .
O4 K1 O10 130.53(11) 3_564 8_655
O4 K1 O3 49.26(9) 3_564 3_564
O10 K1 O3 167.15(11) 8_655 3_564
O4 K1 O1 58.20(8) 3_564 .
O10 K1 O1 79.96(10) 8_655 .
O3 K1 O1 105.16(9) 3_564 .
O4 K1 O3 59.76(10) 3_564 6_664
O10 K1 O3 89.10(11) 8_655 6_664
O3 K1 O3 80.54(9) 3_564 6_664
O1 K1 O3 78.66(10) . 6_664
O4 K1 O5 124.83(10) 3_564 8_645
O10 K1 O5 103.96(11) 8_655 8_645
O3 K1 O5 75.77(9) 3_564 8_645
O1 K1 O5 158.21(11) . 8_645
O3 K1 O5 122.43(10) 6_664 8_645
O4 K1 O1 101.56(11) 3_564 8_645
O10 K1 O1 112.14(10) 8_655 8_645
O3 K1 O1 78.80(10) 3_564 8_645
O1 K1 O1 101.14(9) . 8_645
O3 K1 O1 158.52(10) 6_664 8_645
O5 K1 O1 57.32(9) 8_645 8_645
O4 K1 O2 99.72(9) 3_564 6_664
O10 K1 O2 78.50(10) 8_655 6_664
O3 K1 O2 88.82(10) 3_564 6_664
O1 K1 O2 120.52(10) . 6_664
O3 K1 O2 46.44(8) 6_664 6_664
O5 K1 O2 81.12(10) 8_645 6_664
O1 K1 O2 138.33(9) 8_645 6_664
O4 K1 O2 135.14(9) 3_564 8_645
O10 K1 O2 65.60(10) 8_655 8_645
O3 K1 O2 124.93(10) 3_564 8_645
O1 K1 O2 93.30(9) . 8_645
O3 K1 O2 154.52(10) 6_664 8_645
O5 K1 O2 69.80(9) 8_645 8_645
O1 K1 O2 46.54(8) 8_645 8_645
O2 K1 O2 125.12(9) 6_664 8_645
O4 K1 O3 91.94(9) 3_564 8_645
O10 K1 O3 88.34(9) 8_655 8_645
O3 K1 O3 104.45(4) 3_564 8_645
O1 K1 O3 60.13(9) . 8_645
O3 K1 O3 138.52(10) 6_664 8_645
O5 K1 O3 98.29(10) 8_645 8_645
O1 K1 O3 44.13(9) 8_645 8_645
O2 K1 O3 166.21(9) 6_664 8_645
O2 K1 O3 43.47(8) 8_645 8_645
O4 K1 S1 110.68(8) 3_564 8_645
O10 K1 S1 88.79(8) 8_655 8_645
O3 K1 S1 103.26(8) 3_564 8_645
O1 K1 S1 85.20(7) . 8_645
O3 K1 S1 163.85(7) 6_664 8_645
O5 K1 S1 73.57(7) 8_645 8_645
O1 K1 S1 26.43(6) 8_645 8_645
O2 K1 S1 148.00(7) 6_664 8_645
O2 K1 S1 26.37(6) 8_645 8_645
O3 K1 S1 25.39(6) 8_645 8_645
O4 K1 S1 25.02(7) 3_564 3_564
O10 K1 S1 151.00(9) 8_655 3_564
O3 K1 S1 24.95(7) 3_564 3_564
O1 K1 S1 82.93(7) . 3_564
O3 K1 S1 64.56(7) 6_664 3_564
O5 K1 S1 100.62(7) 8_645 3_564
O1 K1 S1 94.01(7) 8_645 3_564
O2 K1 S1 90.43(7) 6_664 3_564
O2 K1 S1 139.03(7) 8_645 3_564
O3 K1 S1 103.17(6) 8_645 3_564
S1 K1 S1 112.98(3) 8_645 3_564
O3 S1 O4 108.8(2) . .
O3 S1 O2 108.12(19) . .
O4 S1 O2 110.6(2) . .
O3 S1 O1 109.25(19) . .
O4 S1 O1 110.7(2) . .
O2 S1 O1 109.2(2) . .
O3 S1 K1 77.01(15) . 8_655
O4 S1 K1 174.04(15) . 8_655
O2 S1 K1 67.73(14) . 8_655
O1 S1 K1 65.38(15) . 8_655
O3 S1 K1 55.84(15) . 3_565
O4 S1 K1 55.20(14) . 3_565
O2 S1 K1 138.12(15) . 3_565
O1 S1 K1 112.61(14) . 3_565
K1 S1 K1 130.02(3) 8_655 3_565
O3 S1 K1 59.00(14) . 6_665
O4 S1 K1 90.96(16) . 6_665
O2 S1 K1 62.86(14) . 6_665
O1 S1 K1 158.18(16) . 6_665
K1 S1 K1 93.20(3) 8_655 6_665
K1 S1 K1 77.30(3) 3_565 6_665
S1 O1 Co1 127.16(18) . .
S1 O1 K1 127.59(16) . .
Co1 O1 K1 102.67(12) . .
S1 O1 K1 88.19(18) . 8_655
Co1 O1 K1 107.20(12) . 8_655
K1 O1 K1 92.00(9) . 8_655
S1 O2 Co2 127.1(2) . 2_775
S1 O2 K1 91.69(15) . 6_665
Co2 O2 K1 121.82(14) 2_775 6_665
S1 O2 K1 85.90(14) . 8_655
Co2 O2 K1 116.75(14) 2_775 8_655
K1 O2 K1 106.19(9) 6_665 8_655
S1 O3 K1 99.20(18) . 3_565
S1 O3 K1 96.06(15) . 6_665
K1 O3 K1 94.53(11) 3_565 6_665
S1 O3 K1 77.59(14) . 8_655
K1 O3 K1 162.56(13) 3_565 8_655
K1 O3 K1 102.83(10) 6_665 8_655
S1 O4 Co1 140.6(2) . 3_565
S1 O4 K1 99.78(16) . 3_565
Co1 O4 K1 107.48(12) 3_565 3_565
O5 S2 O5 109.7(3) . 4_755
O5 S2 O7 110.51(19) . .
O5 S2 O7 110.51(19) 4_755 .
O5 S2 O6 107.87(18) . .
O5 S2 O6 107.87(18) 4_755 .
O7 S2 O6 110.3(3) . .
O5 S2 K1 159.81(17) . 5
O5 S2 K1 52.55(16) 4_755 5
O7 S2 K1 72.88(4) . 5
O6 S2 K1 88.57(7) . 5
O5 S2 K1 52.54(16) . 8_655
O5 S2 K1 159.81(17) 4_755 8_655
O7 S2 K1 72.88(4) . 8_655
O6 S2 K1 88.57(7) . 8_655
K1 S2 K1 142.16(6) 5 8_655
S2 O5 Co1 127.9(2) . .
S2 O5 K1 104.5(2) . 8_655
Co1 O5 K1 108.92(12) . 8_655
S2 O6 Co2 137.0(3) . .
S2 O7 Co2 116.6(3) . 2_775
Co1 O10 K1 120.41(14) . 8_645
Co1 O10 H10 115(4) . .
K1 O10 H10 100(4) 8_645 .
Co1 O10 H10A 101(4) . .
K1 O10 H10A 102(4) 8_645 .
H10 O10 H10A 119(5) . .
Co2 O8 Co1 120.20(16) . 2_774
Co2 O8 Co1 120.20(16) . 3_574
Co1 O8 Co1 92.79(19) 2_774 3_574
Co2 O8 H8 108(5) . .
Co1 O8 H8 107(3) 2_774 .
Co1 O8 H8 107(3) 3_574 .
Co2 O9 Co1 126.03(13) 1_545 .
Co2 O9 Co1 126.03(13) 1_545 4_755
Co1 O9 Co1 93.4(2) . 4_755
Co2 O9 H9 85(5) 1_545 .
Co1 O9 H9 114(3) . .
Co1 O9 H9 114(3) 4_755 .

loop_
_geom_bond_atom_site_label_1
_geom_bond_atom_site_label_2
_geom_bond_distance
_geom_bond_site_symmetry_2
Co2 O8 2.078(5) .
Co2 O9 2.100(5) 1_565
Co2 O2 2.102(3) 2_774
Co2 O2 2.102(3) 3_574
Co2 O6 2.129(5) .
Co2 O7 2.189(5) 2_774
Co1 O4 2.055(3) 3_564
Co1 O9 2.102(4) .
Co1 O8 2.112(3) 2_775
Co1 O5 2.114(4) .
Co1 O1 2.125(3) .
Co1 O10 2.126(4) .
Co1 K1 3.9827(12) .
K1 O4 2.850(3) 3_564
K1 O10 2.850(4) 8_655
K1 O3 2.867(4) 3_564
K1 O1 2.935(3) .
K1 O3 2.972(4) 6_664
K1 O5 2.987(4) 8_645
K1 O1 3.028(4) 8_645
K1 O2 3.069(4) 6_664
K1 O2 3.088(4) 8_645
K1 O3 3.321(4) 8_645
K1 S1 3.3289(17) 8_645
K1 S1 3.4204(15) 3_564
S1 O3 1.462(3) .
S1 O4 1.468(4) .
S1 O2 1.482(3) .
S1 O1 1.482(3) .
S1 K1 3.3289(17) 8_655
S1 K1 3.4204(15) 3_565
S1 K1 3.4476(17) 6_665
O1 K1 3.028(4) 8_655
O2 Co2 2.102(3) 2_775
O2 K1 3.069(4) 6_665
O2 K1 3.089(4) 8_655
O3 K1 2.867(4) 3_565
O3 K1 2.972(4) 6_665
O3 K1 3.321(4) 8_655
O4 Co1 2.055(3) 3_565
O4 K1 2.850(3) 3_565
S2 O5 1.469(3) .
S2 O5 1.469(3) 4_755
S2 O7 1.473(5) .
S2 O6 1.481(5) .
S2 K1 3.6434(12) 5
S2 K1 3.6435(12) 8_655
O5 K1 2.987(4) 8_655
O7 Co2 2.189(5) 2_775
O10 K1 2.850(4) 8_645
O10 H10 0.80(2) .
O10 H10A 0.81(4) .
O8 Co1 2.112(3) 2_774
O8 Co1 2.112(3) 3_574
O8 H8 0.82(5) .
O9 Co2 2.100(5) 1_545
O9 Co1 2.102(4) 4_755
O9 H9 0.82(2) .
